data_9008047
loop_
_publ_author_name
'Ziegler, G. E.'

_publ_section_title
;
 The crystal structure of lithium sulphate mono-hydrate, Li2SO4*H2O
;
_journal_name_full 'Zeitschrift fur Kristallographie'
_journal_page_first 456
_journal_page_last 461
_journal_volume 89
_journal_year 1934
_chemical_formula_structural Li2SO4*H2O
_chemical_formula_sum 'H2 Li2 O5 S'
_space_group_IT_number 4
_symmetry_space_group_name_Hall 'P 2yb'
_symmetry_space_group_name_H-M 'P 1 21 1'
_cell_angle_alpha 90
_cell_angle_beta 107.58
_cell_angle_gamma 90
_cell_length_a 5.44
_cell_length_b 4.84
_cell_length_c 8.16
_cell_volume 204.815
_cell_formula_units_Z 2
_cod_depositor_comments
;
    Z value inserted to be consistent with given formula
    Renamed water oxygens so that they are recognized as oxygens.
                               miguel
;
_exptl_crystal_density_diffrn 2.067
_cod_original_formula_sum 'Li2 S O5 H2'
_cod_database_code 9008047

loop_
_symmetry_equiv_pos_as_xyz
x,y,z
-x,1/2+y,-z

loop_
_atom_site_label
_atom_site_fract_x
_atom_site_fract_y
_atom_site_fract_z
Li1 -0.06900 0.54200 -0.38600
Li2 0.16700 0.47800 0.00300
S 0.20800 0.00000 -0.21100
O1 0.15300 -0.13900 -0.08300
O2 0.50000 -0.02800 -0.19200
O3 0.07800 -0.07800 -0.39700
O4 0.16100 0.30600 -0.19700
O5 0.56900 0.47200 -0.38600

_database_code_amcsd 0010548
